data_7114900
loop_
_publ_author_name
'Holland, Joanne M.'
'Kilner, Colin A.'
'Thornton-Pett, Mark'
'Halcrow, Malcolm A.'
'McAllister, Judith A.'
'Lu, Zhibao'

_publ_section_title
;
 An unusual abrupt thermal spin-state transition in [FeL2][BF4]2 [L =
 2,6-di(pyrazol-1-yl)pyridine]
;
_journal_issue 6
_journal_name_full 'Chemical Communications'
_journal_page_first 577
_journal_paper_doi 10.1039/b100995h
_journal_year 2001
_chemical_formula_moiety '[C22 H18 Fe N10] 2[B F4]'
_chemical_formula_sum 'C22 H18 B2 F8 Fe N10'
_chemical_formula_weight 651.93
_chemical_name_systematic
; 
Bis-[2,6-dipyrazol-1-ylpyridine]iron(II) ditetrafluoroborate 
;
_space_group_IT_number 4
_symmetry_cell_setting monoclinic
_symmetry_space_group_name_Hall 'P 2yb'
_symmetry_space_group_name_H-M 'P 1 21 1'
_atom_sites_solution_hydrogens geom
_atom_sites_solution_primary direct
_atom_sites_solution_secondary difmap
_audit_creation_method SHELXL-97
_cell_angle_alpha 90.00
_cell_angle_beta 94.9043(24)
_cell_angle_gamma 90.00
_cell_formula_units_Z 2
_cell_length_a 8.5301(3)
_cell_length_b 8.5518(4)
_cell_length_c 19.1757(5)
_cell_measurement_reflns_used 15873
_cell_measurement_temperature 375(2)
_cell_measurement_theta_max 27.48
_cell_measurement_theta_min 5.42
_cell_volume 1393.70(9)
_computing_cell_refinement 'DENZO-SMN (Otwinowski & Minor, 1996)'
_computing_data_collection 'COLLECT (Nonius, 1999)'
_computing_data_reduction 'DENZO-SMN (Otwinowski & Minor, 1996)'
_computing_molecular_graphics 'ORTEX (McArdle, 1995)'
_computing_publication_material 'local program'
_computing_structure_refinement 'SHELXL-97 (Sheldrick, 1997)'
_computing_structure_solution 'SHELXS-97 (Sheldrick, 1990)'
_diffrn_ambient_temperature 375(2)
_diffrn_detector_area_resol_mean 9.091
_diffrn_measured_fraction_theta_full 0.975
_diffrn_measured_fraction_theta_max 0.975
_diffrn_measurement_device_type 'Nonius KappaCCD area detector diffractometer'
_diffrn_measurement_method
;
Detector set at 30mm from sample with different 2theta offsets 
1 degree phi exposures for chi=0 degree settings
1 degree omega exposures for chi=90 degree settings
;
_diffrn_radiation_monochromator graphite
_diffrn_radiation_source 'fine-focus sealed tube'
_diffrn_radiation_type MoK\a
_diffrn_radiation_wavelength 0.71073
_diffrn_reflns_av_R_equivalents 0.0353
_diffrn_reflns_av_sigmaI/netI 0.0478
_diffrn_reflns_limit_h_max 11
_diffrn_reflns_limit_h_min -11
_diffrn_reflns_limit_k_max 10
_diffrn_reflns_limit_k_min -11
_diffrn_reflns_limit_l_max 24
_diffrn_reflns_limit_l_min -24
_diffrn_reflns_number 15873
_diffrn_reflns_theta_full 27.48
_diffrn_reflns_theta_max 27.48
_diffrn_reflns_theta_min 5.42
_exptl_absorpt_coefficient_mu 0.628
_exptl_absorpt_correction_T_max
;0.9457 
Using multiple and symmetry-related data measurements via the program SORTAV
See R.H. Blessing, Acta Cryst (1995), A51, 33-38 
;
_exptl_absorpt_correction_T_min 0.8438
_exptl_absorpt_correction_type multi-scan
_exptl_crystal_colour Yellow
_exptl_crystal_density_diffrn 1.554
_exptl_crystal_density_method 'not measured'
_exptl_crystal_description Prism
_exptl_crystal_F_000 656
_exptl_crystal_size_max 0.28
_exptl_crystal_size_mid 0.21
_exptl_crystal_size_min 0.09
_refine_diff_density_max 0.143
_refine_diff_density_min -0.148
_refine_diff_density_rms 0.027
_refine_ls_abs_structure_details 'Flack H D (1983), Acta Cryst. A39, 876-881'
_refine_ls_abs_structure_Flack -0.001(17)
_refine_ls_extinction_coef 0.163(15)
_refine_ls_extinction_expression Fc^*^=kFc[1+0.001xFc^2^\l^3^/sin(2\q)]^-1/4^
_refine_ls_extinction_method SHELXL
_refine_ls_goodness_of_fit_ref 1.024
_refine_ls_hydrogen_treatment constr
_refine_ls_matrix_type full
_refine_ls_number_parameters 454
_refine_ls_number_reflns 6039
_refine_ls_number_restraints 61
_refine_ls_restrained_S_all 1.056
_refine_ls_R_factor_all 0.0600
_refine_ls_R_factor_gt 0.0446
_refine_ls_shift/su_max 0.009
_refine_ls_shift/su_mean 0.001
_refine_ls_structure_factor_coef Fsqd
_refine_ls_weighting_details 'calc w=1/[\s^2^(Fo^2^)+(0.0576P)^2^+0.1294P] where P=(Fo^2^+2Fc^2^)/3'
_refine_ls_weighting_scheme calc
_refine_ls_wR_factor_gt 0.1111
_refine_ls_wR_factor_ref 0.1198
_reflns_number_gt 4814
_reflns_number_total 6039
_reflns_threshold_expression >2sigma(I)
_cod_data_source_file b100995h.txt
_cod_data_source_block mh37ht
_cod_depositor_comments
;
The following automatic conversions were performed:

'_symmetry_cell_setting' value 'Monoclinic' changed to 'monoclinic'
according to
/usr/data/users/saulius/automatic-downloads/retrospective/RSC/lib/dictionaries/cif_core.dic
dictionary named 'cif_core.dic' version 2.4.2 from 2011-04-26.

Automatic conversion script
Id: cif_fix_values 2281 2013-09-26 08:29:07Z andrius 
;
_cod_original_sg_symbol_H-M 'P 21'
_cod_database_code 7114900

loop_
_symmetry_equiv_pos_as_xyz
'x, y, z'
'-x, y+1/2, -z'

loop_
_atom_site_label
_atom_site_type_symbol
_atom_site_fract_x
_atom_site_fract_y
_atom_site_fract_z
_atom_site_U_iso_or_equiv
_atom_site_adp_type
_atom_site_occupancy
_atom_site_symmetry_multiplicity
_atom_site_calc_flag
_atom_site_refinement_flags
_atom_site_disorder_assembly
_atom_site_disorder_group
Fe1 Fe 0.73853(4) 0.84281(8) 0.748045(19) 0.08062(19) Uani 1 1 d . . .
N2 N 0.7226(2) 0.8398(4) 0.63669(11) 0.0736(5) Uani 1 1 d . . .
C3 C 0.5961(3) 0.8935(3) 0.59975(15) 0.0773(7) Uani 1 1 d . . .
C4 C 0.5834(5) 0.8995(5) 0.52720(19) 0.1008(10) Uani 1 1 d . . .
H4 H 0.4933 0.9377 0.5021 0.121 Uiso 1 1 calc R . .
C5 C 0.7089(5) 0.8469(7) 0.49414(18) 0.1075(10) Uani 1 1 d . . .
H5 H 0.7041 0.8496 0.4455 0.129 Uiso 1 1 calc R . .
C6 C 0.8417(5) 0.7902(4) 0.5309(2) 0.0988(11) Uani 1 1 d . . .
H6 H 0.9273 0.7548 0.5084 0.119 Uiso 1 1 calc R . .
C7 C 0.8424(4) 0.7882(3) 0.60300(17) 0.0790(7) Uani 1 1 d . . .
N8 N 0.4782(3) 0.9442(3) 0.64113(14) 0.0809(6) Uani 1 1 d . . .
N9 N 0.5043(3) 0.9345(3) 0.71199(14) 0.0824(6) Uani 1 1 d . . .
C10 C 0.3742(4) 0.9879(5) 0.7359(2) 0.0974(10) Uani 1 1 d . . .
H10 H 0.3563 0.9938 0.7830 0.117 Uiso 1 1 calc R . .
C11 C 0.2674(5) 1.0344(5) 0.6809(3) 0.1157(14) Uani 1 1 d . . .
H11 H 0.1685 1.0778 0.6846 0.139 Uiso 1 1 calc R . .
C12 C 0.3337(4) 1.0049(5) 0.6220(3) 0.1021(11) Uani 1 1 d . . .
H12 H 0.2898 1.0224 0.5766 0.123 Uiso 1 1 calc R . .
N13 N 0.9686(3) 0.7336(3) 0.64778(16) 0.0868(7) Uani 1 1 d . . .
N14 N 0.9595(3) 0.7461(4) 0.71798(16) 0.0909(7) Uani 1 1 d . . .
C15 C 1.0901(4) 0.6797(5) 0.7465(3) 0.1097(12) Uani 1 1 d . . .
H15 H 1.1182 0.6719 0.7943 0.132 Uiso 1 1 calc R . .
C16 C 1.1789(5) 0.6231(6) 0.6941(4) 0.1312(17) Uani 1 1 d . . .
H16 H 1.2751 0.5717 0.7007 0.157 Uiso 1 1 calc R . .
C17 C 1.1004(4) 0.6564(5) 0.6332(3) 0.1114(13) Uani 1 1 d . . .
H17 H 1.1302 0.6315 0.5890 0.134 Uiso 1 1 calc R . .
N18 N 0.7370(2) 0.8260(4) 0.85882(12) 0.0723(5) Uani 1 1 d . . .
C19 C 0.7896(3) 0.9432(4) 0.89951(15) 0.0777(7) Uani 1 1 d . . .
C20 C 0.7883(4) 0.9384(5) 0.97221(18) 0.0947(9) Uani 1 1 d . . .
H20 H 0.8245 1.0219 1.0002 0.114 Uiso 1 1 calc R . .
C21 C 0.7316(5) 0.8059(6) 1.0003(2) 0.1054(14) Uani 1 1 d . . .
H21 H 0.7281 0.7993 1.0486 0.126 Uiso 1 1 calc R . .
C22 C 0.6794(4) 0.6817(5) 0.9592(2) 0.0987(10) Uani 1 1 d . . .
H22 H 0.6425 0.5905 0.9785 0.118 Uiso 1 1 calc R . .
C23 C 0.6844(3) 0.6984(4) 0.88841(17) 0.0816(8) Uani 1 1 d . . .
N24 N 0.8445(3) 1.0706(3) 0.86236(13) 0.0791(6) Uani 1 1 d . . .
N25 N 0.8382(3) 1.0615(3) 0.79173(14) 0.0837(6) Uani 1 1 d . . .
C26 C 0.9045(4) 1.1930(5) 0.7724(2) 0.1003(10) Uani 1 1 d . . .
H26 H 0.9161 1.2210 0.7262 0.120 Uiso 1 1 calc R . .
C27 C 0.9546(5) 1.2839(5) 0.8306(3) 0.1114(12) Uani 1 1 d . . .
H27 H 1.0055 1.3801 0.8307 0.134 Uiso 1 1 calc R . .
C28 C 0.9142(4) 1.2037(5) 0.8858(2) 0.1009(10) Uani 1 1 d . . .
H28 H 0.9312 1.2344 0.9324 0.121 Uiso 1 1 calc R . .
N29 N 0.6324(3) 0.5824(3) 0.83943(18) 0.0918(8) Uani 1 1 d . . .
N30 N 0.6480(3) 0.6101(3) 0.77046(16) 0.0908(7) Uani 1 1 d . . .
C31 C 0.5944(5) 0.4815(5) 0.7382(3) 0.1118(13) Uani 1 1 d . . .
H31 H 0.5924 0.4654 0.6901 0.134 Uiso 1 1 calc R . .
C32 C 0.5426(5) 0.3761(6) 0.7840(4) 0.1373(18) Uani 1 1 d . . .
H32 H 0.4986 0.2785 0.7735 0.165 Uiso 1 1 calc R . .
C33 C 0.5684(5) 0.4426(5) 0.8487(3) 0.1222(15) Uani 1 1 d . . .
H33 H 0.5456 0.3988 0.8910 0.147 Uiso 1 1 calc R . .
B34 B 0.7957(6) 0.2931(6) 0.5771(2) 0.1034(12) Uani 1 1 d D . .
F35 F 0.6743(12) 0.2342(11) 0.6141(5) 0.115(2) Uani 0.50 1 d PD A 1
F36 F 0.7601(11) 0.2145(11) 0.5093(4) 0.150(4) Uani 0.50 1 d PD A 1
F37 F 0.7920(12) 0.4419(6) 0.5670(5) 0.158(3) Uani 0.50 1 d PD A 1
F38 F 0.9334(10) 0.2239(16) 0.6013(4) 0.151(3) Uani 0.50 1 d PD A 1
F39 F 0.714(3) 0.194(3) 0.6166(12) 0.214(15) Uiso 0.25 1 d PD A 2
F40 F 0.9433(15) 0.3129(18) 0.6118(7) 0.129(5) Uiso 0.25 1 d PD A 2
F41 F 0.7804(17) 0.265(2) 0.5096(6) 0.102(4) Uiso 0.25 1 d PD A 2
F42 F 0.723(3) 0.443(2) 0.5871(13) 0.206(12) Uiso 0.25 1 d PD A 2
F43 F 0.6544(16) 0.278(2) 0.6020(10) 0.129(7) Uiso 0.25 1 d PD A 3
F44 F 0.892(2) 0.1709(17) 0.5807(10) 0.151(7) Uiso 0.25 1 d PD A 3
F45 F 0.8008(16) 0.371(2) 0.5161(7) 0.150(4) Uiso 0.25 1 d PD A 3
F46 F 0.8665(17) 0.4092(16) 0.6264(7) 0.153(4) Uiso 0.25 1 d PD A 3
B47 B 0.7426(7) 0.3174(7) 1.0751(3) 0.1216(16) Uani 1 1 d D . .
F48 F 0.6509(8) 0.3008(10) 1.0054(3) 0.130(3) Uani 0.50 1 d PD B 4
F49 F 0.6756(8) 0.1996(13) 1.1113(4) 0.132(3) Uani 0.50 1 d PD B 4
F50 F 0.8870(7) 0.3116(16) 1.0683(5) 0.203(5) Uani 0.50 1 d PD B 4
F51 F 0.6813(19) 0.4560(11) 1.1013(4) 0.200(5) Uani 0.50 1 d PD B 4
F52 F 0.8603(15) 0.3960(17) 1.1249(7) 0.148(4) Uiso 0.25 1 d PD B 5
F53 F 0.793(3) 0.338(2) 1.0140(7) 0.189(6) Uiso 0.25 1 d PD B 5
F54 F 0.7353(16) 0.1763(13) 1.1021(7) 0.121(5) Uiso 0.25 1 d PD B 5
F55 F 0.6142(15) 0.4143(16) 1.0837(9) 0.139(5) Uiso 0.25 1 d PD B 5
F56 F 0.646(2) 0.270(2) 1.1211(10) 0.173(10) Uiso 0.25 1 d PD B 6
F57 F 0.8033(19) 0.4606(14) 1.1001(8) 0.134(4) Uiso 0.25 1 d PD B 6
F58 F 0.8858(14) 0.2215(14) 1.0837(7) 0.119(4) Uiso 0.25 1 d PD B 6
F59 F 0.7032(16) 0.3195(15) 1.0067(5) 0.089(3) Uiso 0.25 1 d PD B 6

loop_
_atom_site_aniso_label
_atom_site_aniso_U_11
_atom_site_aniso_U_22
_atom_site_aniso_U_33
_atom_site_aniso_U_23
_atom_site_aniso_U_13
_atom_site_aniso_U_12
Fe1 0.0806(3) 0.0910(3) 0.0697(2) -0.0055(2) 0.00335(16) 0.0033(2)
N2 0.0734(10) 0.0738(12) 0.0734(11) -0.0007(15) 0.0057(9) -0.0032(14)
C3 0.0778(15) 0.0759(17) 0.0774(16) -0.0001(12) 0.0016(13) -0.0091(12)
C4 0.114(2) 0.103(2) 0.0822(19) 0.0071(17) -0.0132(18) -0.0108(19)
C5 0.140(3) 0.110(2) 0.0732(17) -0.005(2) 0.0127(18) -0.013(3)
C6 0.112(3) 0.096(2) 0.093(2) -0.0211(17) 0.036(2) -0.0162(18)
C7 0.0772(16) 0.0715(16) 0.0895(19) -0.0100(13) 0.0138(14) -0.0076(12)
N8 0.0716(12) 0.0808(15) 0.0893(16) 0.0028(12) 0.0009(11) 0.0010(11)
N9 0.0722(12) 0.0836(15) 0.0921(17) -0.0036(13) 0.0122(11) 0.0007(11)
C10 0.089(2) 0.089(2) 0.118(3) -0.0051(19) 0.0326(19) -0.0017(17)
C11 0.0763(19) 0.094(2) 0.176(5) -0.010(3) 0.007(2) 0.0110(18)
C12 0.0798(19) 0.096(3) 0.128(3) 0.010(2) -0.003(2) 0.0101(17)
N13 0.0711(13) 0.0830(16) 0.107(2) -0.0172(13) 0.0106(13) -0.0009(11)
N14 0.0754(14) 0.0939(18) 0.101(2) -0.0065(14) -0.0060(13) 0.0024(12)
C15 0.082(2) 0.102(3) 0.141(3) 0.002(2) -0.016(2) -0.0018(19)
C16 0.078(2) 0.114(3) 0.199(5) 0.000(3) 0.000(3) 0.017(2)
C17 0.080(2) 0.095(3) 0.162(4) -0.015(2) 0.029(2) 0.0084(17)
N18 0.0652(10) 0.0758(15) 0.0757(12) -0.0022(14) 0.0047(9) 0.0036(12)
C19 0.0662(13) 0.090(2) 0.0765(16) 0.0002(15) 0.0025(12) 0.0092(14)
C20 0.093(2) 0.113(3) 0.0765(19) -0.0057(18) -0.0014(15) 0.0038(19)
C21 0.101(2) 0.138(4) 0.0786(19) 0.014(2) 0.0109(17) 0.021(2)
C22 0.095(2) 0.107(3) 0.096(2) 0.027(2) 0.0184(17) 0.0067(19)
C23 0.0672(14) 0.087(2) 0.091(2) 0.0061(16) 0.0092(13) 0.0101(14)
N24 0.0722(12) 0.0864(16) 0.0779(15) -0.0052(12) 0.0014(10) 0.0012(11)
N25 0.0808(13) 0.0851(16) 0.0848(16) 0.0077(12) 0.0053(11) 0.0044(12)
C26 0.091(2) 0.098(3) 0.113(3) 0.017(2) 0.0143(18) 0.0032(19)
C27 0.104(2) 0.089(2) 0.140(3) -0.005(2) 0.004(2) -0.0156(18)
C28 0.090(2) 0.103(3) 0.108(3) -0.021(2) 0.0006(18) -0.0177(19)
N29 0.0731(14) 0.0798(17) 0.124(2) 0.0032(15) 0.0151(14) 0.0014(12)
N30 0.0843(15) 0.0876(17) 0.100(2) -0.0151(14) 0.0060(14) 0.0054(13)
C31 0.093(2) 0.089(3) 0.151(4) -0.028(3) -0.008(2) 0.0057(19)
C32 0.102(3) 0.091(3) 0.216(6) -0.027(3) -0.003(3) -0.013(2)
C33 0.103(2) 0.082(2) 0.184(5) 0.008(3) 0.025(3) -0.008(2)
B34 0.109(3) 0.109(3) 0.093(3) 0.005(2) 0.016(2) 0.002(2)
F35 0.134(5) 0.090(4) 0.129(5) -0.009(4) 0.065(4) -0.022(4)
F36 0.197(8) 0.143(7) 0.118(4) -0.033(4) 0.062(4) -0.048(6)
F37 0.198(7) 0.069(3) 0.201(8) 0.006(3) -0.016(6) -0.047(3)
F38 0.139(5) 0.203(9) 0.108(4) 0.004(6) 0.001(4) 0.066(6)
B47 0.143(4) 0.129(4) 0.095(3) 0.003(3) 0.024(3) -0.026(4)
F48 0.106(4) 0.165(7) 0.118(4) 0.028(3) -0.001(3) -0.029(4)
F49 0.078(3) 0.172(8) 0.144(5) 0.065(5) 0.001(3) -0.030(4)
F50 0.091(3) 0.337(15) 0.184(7) -0.011(9) 0.025(4) -0.087(6)
F51 0.299(15) 0.183(8) 0.119(5) -0.048(5) 0.031(7) 0.013(9)

loop_
_atom_type_symbol
_atom_type_description
_atom_type_scat_dispersion_real
_atom_type_scat_dispersion_imag
_atom_type_scat_source
C C 0.0033 0.0016 'International Tables Vol C Tables 4.2.6.8 and 6.1.1.4'
H H 0.0000 0.0000 'International Tables Vol C Tables 4.2.6.8 and 6.1.1.4'
N N 0.0061 0.0033 'International Tables Vol C Tables 4.2.6.8 and 6.1.1.4'
Fe Fe 0.3463 0.8444 'International Tables Vol C Tables 4.2.6.8 and 6.1.1.4'
B B 0.0013 0.0007 'International Tables Vol C Tables 4.2.6.8 and 6.1.1.4'
F F 0.0171 0.0103 'International Tables Vol C Tables 4.2.6.8 and 6.1.1.4'

loop_
_geom_angle_atom_site_label_1
_geom_angle_atom_site_label_2
_geom_angle_atom_site_label_3
_geom_angle
N2 Fe1 N18 173.95(12)
N2 Fe1 N14 73.29(10)
N18 Fe1 N14 108.50(10)
N2 Fe1 N30 101.12(12)
N18 Fe1 N30 73.18(12)
N14 Fe1 N30 91.99(11)
N2 Fe1 N25 112.53(11)
N18 Fe1 N25 73.24(11)
N14 Fe1 N25 96.24(11)
N30 Fe1 N25 146.33(11)
N2 Fe1 N9 73.20(10)
N18 Fe1 N9 104.73(9)
N14 Fe1 N9 146.48(11)
N30 Fe1 N9 93.39(10)
N25 Fe1 N9 97.37(10)
C3 N2 C7 118.8(2)
C3 N2 Fe1 120.8(2)
C7 N2 Fe1 120.4(2)
N2 C3 C4 122.7(3)
N2 C3 N8 113.4(2)
C4 C3 N8 123.9(3)
C5 C4 C3 117.1(3)
C4 C5 C6 121.6(3)
C5 C6 C7 116.8(3)
N2 C7 C6 123.0(3)
N2 C7 N13 113.3(3)
C6 C7 N13 123.7(3)
C12 N8 N9 111.1(3)
C12 N8 C3 130.0(3)
N9 N8 C3 118.8(2)
C10 N9 N8 104.8(3)
C10 N9 Fe1 141.5(3)
N8 N9 Fe1 113.71(17)
N9 C10 C11 110.5(4)
C12 C11 C10 106.9(3)
C11 C12 N8 106.6(4)
C17 N13 N14 111.2(3)
C17 N13 C7 130.2(4)
N14 N13 C7 118.4(2)
C15 N14 N13 104.9(3)
C15 N14 Fe1 140.2(3)
N13 N14 Fe1 114.54(19)
N14 C15 C16 109.9(4)
C17 C16 C15 107.2(4)
C16 C17 N13 106.8(4)
C19 N18 C23 118.7(3)
C19 N18 Fe1 120.4(2)
C23 N18 Fe1 120.9(2)
N18 C19 C20 122.3(3)
N18 C19 N24 113.5(3)
C20 C19 N24 124.2(3)
C21 C20 C19 117.0(4)
C20 C21 C22 121.6(3)
C23 C22 C21 116.9(4)
N18 C23 C22 123.4(3)
N18 C23 N29 113.1(3)
C22 C23 N29 123.5(3)
C28 N24 N25 111.2(3)
C28 N24 C19 130.2(3)
N25 N24 C19 118.5(2)
C26 N25 N24 104.5(3)
C26 N25 Fe1 141.1(3)
N24 N25 Fe1 114.37(19)
N25 C26 C27 110.9(4)
C28 C27 C26 105.5(4)
C27 C28 N24 107.9(4)
C33 N29 N30 111.1(4)
C33 N29 C23 130.6(4)
N30 N29 C23 118.2(3)
C31 N30 N29 104.6(4)
C31 N30 Fe1 140.9(3)
N29 N30 Fe1 114.5(2)
N30 C31 C32 111.5(5)
C31 C32 C33 106.0(4)
N29 C33 C32 106.8(5)
F44 B34 F43 118.3(11)
F44 B34 F45 111.5(10)
F43 B34 F45 117.0(9)
F37 B34 F38 119.4(8)
F41 B34 F39 114.9(12)
F41 B34 F40 120.5(9)
F39 B34 F40 107.1(11)
F37 B34 F35 115.0(8)
F38 B34 F35 109.0(8)
F41 B34 F42 106.7(11)
F39 B34 F42 103.4(12)
F40 B34 F42 102.1(10)
F44 B34 F46 106.3(9)
F43 B34 F46 99.9(10)
F45 B34 F46 100.6(10)
F37 B34 F36 108.5(7)
F38 B34 F36 102.1(7)
F35 B34 F36 100.2(5)
F53 B47 F54 121.0(11)
F56 B47 F59 123.0(11)
F50 B47 F49 118.6(8)
F53 B47 F55 110.6(11)
F54 B47 F55 115.7(9)
F56 B47 F57 105.9(10)
F59 B47 F57 112.5(9)
F50 B47 F51 118.0(9)
F49 B47 F51 104.7(8)
F56 B47 F58 108.2(10)
F59 B47 F58 104.9(8)
F57 B47 F58 99.8(8)
F53 B47 F52 105.1(11)
F54 B47 F52 102.3(9)
F55 B47 F52 98.6(8)
F50 B47 F48 110.3(6)
F49 B47 F48 100.0(5)
F51 B47 F48 102.5(7)

loop_
_geom_bond_atom_site_label_1
_geom_bond_atom_site_label_2
_geom_bond_distance
Fe1 N2 2.128(2)
Fe1 N18 2.130(2)
Fe1 N14 2.181(3)
Fe1 N30 2.190(3)
Fe1 N25 2.191(3)
Fe1 N9 2.202(3)
N2 C3 1.322(4)
N2 C7 1.330(4)
C3 C4 1.387(5)
C3 N8 1.402(4)
C4 C5 1.366(6)
C5 C6 1.371(6)
C6 C7 1.382(5)
C7 N13 1.398(4)
N8 C12 1.358(4)
N8 N9 1.361(4)
N9 C10 1.318(4)
C10 C11 1.392(6)
C11 C12 1.330(7)
N13 C17 1.354(4)
N13 N14 1.359(4)
N14 C15 1.326(4)
C15 C16 1.395(7)
C16 C17 1.326(7)
N18 C19 1.325(4)
N18 C23 1.326(5)
C19 C20 1.396(5)
C19 N24 1.404(4)
C20 C21 1.361(6)
C21 C22 1.374(6)
C22 C23 1.369(5)
C23 N29 1.411(5)
N24 C28 1.343(5)
N24 N25 1.353(4)
N25 C26 1.326(5)
C26 C27 1.396(6)
C27 C28 1.332(6)
N29 C33 1.333(5)
N29 N30 1.361(5)
N30 C31 1.324(5)
C31 C32 1.359(8)
C32 C33 1.365(8)
B34 F37 1.287(7)
B34 F41 1.312(12)
B34 F44 1.327(12)
B34 F43 1.341(12)
B34 F45 1.348(11)
B34 F38 1.361(7)
B34 F39 1.363(14)
B34 F40 1.383(11)
B34 F35 1.398(7)
B34 F42 1.441(14)
B34 F46 1.465(11)
B34 F36 1.472(8)
B47 F50 1.250(8)
B47 F53 1.294(12)
B47 F54 1.317(12)
B47 F56 1.322(13)
B47 F59 1.326(10)
B47 F49 1.375(8)
B47 F55 1.395(12)
B47 F57 1.398(12)
B47 F51 1.406(9)
B47 F58 1.468(11)
B47 F52 1.486(11)
B47 F48 1.496(8)
